data_7061080
loop_
_publ_author_name
'Kaur, Kulwinder'
'Singh, Raghubir'
'Kaur, Varinder'
'Capalash, Neena'

_publ_section_title
;
 Water stable fluorescent organotin(iv) compounds: aggregation induced
 emission enhancement and recognition of lead ions in an aqueous system
;
_journal_issue 1
_journal_name_full 'New Journal of Chemistry'
_journal_page_first 148
_journal_page_last 161
_journal_paper_doi 10.1039/D1NJ04612H
_journal_volume 46
_journal_year 2022
_chemical_formula_moiety 'C38 H35 O6 Sn'
_chemical_formula_sum 'C38 H35 O6 Sn'
_chemical_formula_weight 706.35
_space_group_crystal_system triclinic
_space_group_IT_number 2
_space_group_name_Hall '-P 1'
_space_group_name_H-M_alt 'P -1'
_atom_sites_solution_hydrogens geom
_atom_sites_solution_primary dual
_audit_creation_date 2019-10-26
_audit_creation_method
;
Olex2 1.2
(compiled 2018.05.29 svn.r3508 for OlexSys, GUI svn.r5506)
;
_audit_update_record
;
2020-05-01 deposited with the CCDC.	2021-11-12 downloaded from the CCDC.
;
_cell_angle_alpha 67.247(5)
_cell_angle_beta 78.484(5)
_cell_angle_gamma 85.626(4)
_cell_formula_units_Z 2
_cell_length_a 11.8150(6)
_cell_length_b 11.9686(6)
_cell_length_c 12.7177(7)
_cell_measurement_reflns_used 14469
_cell_measurement_temperature 293(2)
_cell_measurement_theta_max 27.1270
_cell_measurement_theta_min 3.2980
_cell_volume 1625.06(16)
_computing_cell_refinement 'CrysAlisPro 1.171.39.46 (Rigaku OD, 2018)'
_computing_data_collection 'CrysAlisPro 1.171.39.46 (Rigaku OD, 2018)'
_computing_data_reduction 'CrysAlisPro 1.171.39.46 (Rigaku OD, 2018)'
_computing_molecular_graphics 'Olex2 (Dolomanov et al., 2009)'
_computing_publication_material 'Olex2 (Dolomanov et al., 2009)'
_computing_structure_refinement 'ShelXL (Sheldrick, 2015)'
_computing_structure_solution 'ShelXT (Sheldrick, 2015)'
_diffrn_ambient_temperature 293(2)
_diffrn_detector 'CCD plate'
_diffrn_detector_type HyPix3000
_diffrn_measured_fraction_theta_full 0.996
_diffrn_measured_fraction_theta_max 0.933
_diffrn_measurement_details
;
List of Runs (angles in degrees, time in seconds):

  # Type    Start    End  Width  t~exp~   \w     \q     \k     \f   Frames
#--------------------------------------------------------------------------
  1  \w    -66.00 -31.00   0.50   15.00    --   -9.95 139.00 -65.00   70
  2  \w    -59.00 -34.00   0.50   15.00    --   -9.95 131.00 120.00   50
  3  \w     11.00  36.00   0.50   15.00    --   10.22-131.00  49.00   50
  4  \w     11.00  64.00   0.50   15.00    --   10.22-139.00-125.00  106
  5  \w     22.00  55.00   0.50   15.00    --   -9.95  77.00 -60.00   66
  6  \w    -29.00  -3.00   0.50   15.00    --   -9.95  77.00 -60.00   52
  7  \w    -16.00  46.00   0.50   15.00    --   -9.95  38.00-120.00  124
  8  \w     23.00  57.00   0.50   15.00    --   10.22-125.00 150.00   68
  9  \w    -35.00  -3.00   0.50   15.00    --   10.22 124.00-169.68   64
 10  \w     -2.00  73.00   0.50   15.00    --   10.22  38.00   0.00  150
 11  \w      6.00  43.00   0.50   15.00    --   10.22 -99.00  60.00   74
 12  \w     -2.00  79.00   0.50   15.00    --   10.22  19.00 150.00  162
 13  \w      3.00  33.00   0.50   15.00    --   10.22-125.00-180.00   60
 14  \w    -37.00  -1.00   0.50   15.00    --   10.22 123.00 -14.70   72
 15  \w     25.00  51.00   0.50   15.00    --   10.22  77.00-150.00   52
 16  \w    -12.00  43.00   0.50   15.00    --   10.22 -99.00 -90.00  110
 17  \w    -56.00  22.00   0.50   15.00    --   10.22 -19.00 -30.00  156
 18  \w    -48.00 -23.00   0.50   15.00    --   10.22 -19.00-120.00   50
;
_diffrn_measurement_device 'four-circle diffractometer'
_diffrn_measurement_device_type 'SuperNova, Single source at offset/far, HyPix3000'
_diffrn_measurement_method '\w scans'
_diffrn_orient_matrix_type 'CrysAlisPro convention (1999,Acta A55,543-557)'
_diffrn_orient_matrix_UB_11 0.0024375000
_diffrn_orient_matrix_UB_12 0.0443623000
_diffrn_orient_matrix_UB_13 -0.0568922000
_diffrn_orient_matrix_UB_21 -0.0611889000
_diffrn_orient_matrix_UB_22 0.0002538000
_diffrn_orient_matrix_UB_23 0.0084556000
_diffrn_orient_matrix_UB_31 -0.0019026000
_diffrn_orient_matrix_UB_32 0.0464949000
_diffrn_orient_matrix_UB_33 0.0218908000
_diffrn_radiation_monochromator mirror
_diffrn_radiation_probe x-ray
_diffrn_radiation_type MoK\a
_diffrn_radiation_wavelength 0.71073
_diffrn_reflns_av_R_equivalents 0.0706
_diffrn_reflns_av_unetI/netI 0.0552
_diffrn_reflns_Laue_measured_fraction_full 0.996
_diffrn_reflns_Laue_measured_fraction_max 0.933
_diffrn_reflns_limit_h_max 15
_diffrn_reflns_limit_h_min -15
_diffrn_reflns_limit_k_max 15
_diffrn_reflns_limit_k_min -15
_diffrn_reflns_limit_l_max 16
_diffrn_reflns_limit_l_min -16
_diffrn_reflns_number 22851
_diffrn_reflns_point_group_measured_fraction_full 0.996
_diffrn_reflns_point_group_measured_fraction_max 0.933
_diffrn_reflns_theta_full 25.242
_diffrn_reflns_theta_max 27.444
_diffrn_reflns_theta_min 3.308
_diffrn_source 'micro-focus sealed X-ray tube'
_diffrn_source_type 'SuperNova (Mo) X-ray Source'
_exptl_absorpt_coefficient_mu 0.832
_exptl_absorpt_correction_T_max 0.929
_exptl_absorpt_correction_T_min 0.822
_exptl_absorpt_correction_type multi-scan
_exptl_absorpt_process_details
;
CrysAlisPro 1.171.39.46 (Rigaku Oxford Diffraction, 2018)
Empirical absorption correction using spherical harmonics,
 implemented in SCALE3 ABSPACK scaling algorithm.
;
_exptl_crystal_colour 'clear light yellow'
_exptl_crystal_colour_lustre clear
_exptl_crystal_colour_modifier light
_exptl_crystal_colour_primary yellow
_exptl_crystal_density_diffrn 1.444
_exptl_crystal_description block
_exptl_crystal_F_000 722
_exptl_crystal_size_max 0.245
_exptl_crystal_size_mid 0.111
_exptl_crystal_size_min 0.09
_exptl_transmission_factor_max 0.929
_exptl_transmission_factor_min 0.822
_refine_diff_density_max 0.747
_refine_diff_density_min -0.905
_refine_diff_density_rms 0.077
_refine_ls_extinction_method none
_refine_ls_goodness_of_fit_ref 1.047
_refine_ls_hydrogen_treatment constr
_refine_ls_matrix_type full
_refine_ls_number_parameters 436
_refine_ls_number_reflns 6935
_refine_ls_number_restraints 40
_refine_ls_restrained_S_all 1.050
_refine_ls_R_factor_all 0.0659
_refine_ls_R_factor_gt 0.0501
_refine_ls_shift/su_max 0.001
_refine_ls_shift/su_mean 0.000
_refine_ls_structure_factor_coef Fsqd
_refine_ls_weighting_details 'w=1/[\s^2^(Fo^2^)+(0.0773P)^2^] where P=(Fo^2^+2Fc^2^)/3'
_refine_ls_weighting_scheme calc
_refine_ls_wR_factor_gt 0.1298
_refine_ls_wR_factor_ref 0.1421
_reflns_Friedel_coverage 0.000
_reflns_number_gt 5125
_reflns_number_total 6935
_reflns_threshold_expression 'I > 2\s(I)'
_cod_data_source_file d1nj04612h2.cif
_cod_data_source_block var-benzil
_cod_depositor_comments 'Adding full bibliography for 7061080--7061084.cif.'
_cod_database_code 7061080
_shelx_shelxl_version_number 2018/3
_chemical_oxdiff_formula 'C H O Sn'
_shelx_space_group_comment
;
The symmetry employed for this shelxl refinement is uniquely defined
by the following loop, which should always be used as a source of
symmetry information in preference to the above space-group names.
They are only intended as comments.
;
_shelx_estimated_absorpt_t_max 0.929
_shelx_estimated_absorpt_t_min 0.822
_reflns_odcompleteness_completeness 99.58
_reflns_odcompleteness_iscentric 1
_reflns_odcompleteness_theta 26.32
_olex2_refinement_description
;
1. Fixed Uiso
 At 1.2 times of:
  All C(H) groups, All C(H,H) groups
 At 1.5 times of:
  All C(H,H,H) groups
2. Restrained distances
 C35-C36A
 1.54 with sigma of 0.02
 C37-C38
 1.54 with sigma of 0.02
 C36A-C37A
 1.54 with sigma of 0.02
 C36-C35
 1.54 with sigma of 0.02
 C36A-C35
 1.54 with sigma of 0.001
 C35-C36
 1.54 with sigma of 0.001
 C36-C37
 1.54 with sigma of 0.001
 C37A-C36A
 1.54 with sigma of 0.001
 C37A-C38A
 1.54 with sigma of 0.001
 C38-C37
 1.54 with sigma of 0.001
3. Rigid bond restraints
 C37A, C38
 with sigma for 1-2 distances of 0.05 and sigma for 1-3 distances of 0.05
 C38
 with sigma for 1-2 distances of 0.005 and sigma for 1-3 distances of 0.005
4. Uiso/Uaniso restraints and constraints
C38: within 2A with sigma of 0.008 and sigma for terminal atoms of 0.016
Uanis(C36) \\sim Ueq, Uanis(C37) \\sim Ueq: with sigma of 0.1 and sigma for
terminal atoms of 0.2
Uanis(C38) \\sim Ueq, Uanis(C38A) \\sim Ueq: with sigma of 0.01 and sigma for
terminal atoms of 0.02
Uanis(C36A) \\sim Ueq, Uanis(C36) \\sim Ueq: with sigma of 0.01 and sigma for
terminal atoms of 0.02
Uanis(C38) \\sim Ueq, Uanis(C37) \\sim Ueq, Uanis(C36) \\sim Ueq: with sigma of
0.01 and sigma for terminal atoms of 0.02
Uanis(C38A) \\sim Ueq, Uanis(C38) \\sim Ueq: with sigma of 0.1 and sigma for
terminal atoms of 0.2
5. Others
 Fixed Sof: H35A(0.5) H35B(0.5) C36A(0.5) H36A(0.5) H36B(0.5) C37A(0.55)
 H37A(0.55) H37B(0.55) C38A(0.45) H38A(0.45) H38B(0.45) H38C(0.45) C36(0.5)
 H36C(0.5) H36D(0.5) C37(0.45) H37C(0.45) H37D(0.45) C38(0.55) H38D(0.55)
 H38E(0.55) H38F(0.55)
6.a Secondary CH2 refined with riding coordinates:
 C31(H31A,H31B), C32(H32A,H32B), C33(H33A,H33B), C35(H35A,H35B), C36A(H36A,
 H36B), C37A(H37A,H37B), C36(H36C,H36D), C37(H37C,H37D)
6.b Aromatic/amide H refined with riding coordinates:
 C19(H19), C20(H20), C21(H21), C22(H22), C30(H30), C29(H29), C28(H28),
 C27(H27), C26(H26), C4(H4), C5(H5), C6(H6), C7(H7), C15(H15), C14(H14),
 C13(H13), C12(H12), C11(H11)
6.c Idealised Me refined as rotating group:
 C34(H34A,H34B,H34C), C38A(H38A,H38B,H38C), C38(H38D,H38E,H38F)
;
_olex2_submission_special_instructions 'No special instructions were received'
_oxdiff_exptl_absorpt_empirical_details
;
Empirical correction (ABSPACK) includes:
- Absorption correction using spherical harmonics
- Frame scaling
;
_oxdiff_exptl_absorpt_empirical_full_max 1.287
_oxdiff_exptl_absorpt_empirical_full_min 0.715

loop_
_space_group_symop_operation_xyz
'x, y, z'
'-x, -y, -z'

loop_
_atom_site_label
_atom_site_type_symbol
_atom_site_fract_x
_atom_site_fract_y
_atom_site_fract_z
_atom_site_U_iso_or_equiv
_atom_site_adp_type
_atom_site_occupancy
_atom_site_site_symmetry_order
_atom_site_calc_flag
_atom_site_refinement_flags_posn
_atom_site_refinement_flags_adp
_atom_site_refinement_flags_occupancy
_atom_site_disorder_assembly
_atom_site_disorder_group
Sn01 Sn 0.32269(2) 0.26292(2) 0.36043(2) 0.06157(14) Uani 1 1 d . . . . .
O3 O 0.1629(2) 0.2192(2) 0.4686(2) 0.0667(7) Uani 1 1 d . . . . .
O2 O 0.1990(2) 0.1956(3) 0.2632(2) 0.0752(8) Uani 1 1 d . . . . .
O6 O -0.1192(2) 0.1273(2) 0.4625(2) 0.0639(7) Uani 1 1 d . . . . .
O4 O 0.3585(2) 0.2901(3) 0.5025(2) 0.0675(7) Uani 1 1 d . . . . .
O1 O 0.5184(2) 0.3384(3) 0.3093(2) 0.0755(8) Uani 1 1 d . . . . .
O5 O 0.6017(2) 0.3743(2) 0.5872(2) 0.0550(6) Uani 1 1 d . . . . .
C16 C 0.0757(3) 0.1862(3) 0.4341(3) 0.0536(8) Uani 1 1 d . . . . .
C17 C 0.0997(3) 0.1745(3) 0.3230(3) 0.0566(9) Uani 1 1 d . . . . .
C18 C 0.0060(3) 0.1363(3) 0.2868(3) 0.0574(9) Uani 1 1 d . . . . .
C19 C 0.0199(4) 0.1180(4) 0.1828(4) 0.0713(11) Uani 1 1 d . . . . .
H19 H 0.091171 0.133027 0.132907 0.086 Uiso 1 1 calc R . . . .
C20 C -0.0700(4) 0.0784(4) 0.1540(4) 0.0826(13) Uani 1 1 d . . . . .
H20 H -0.060185 0.066511 0.084639 0.099 Uiso 1 1 calc R . . . .
C21 C -0.1751(4) 0.0561(5) 0.2276(5) 0.0951(15) Uani 1 1 d . . . . .
H21 H -0.236025 0.028250 0.207966 0.114 Uiso 1 1 calc R . . . .
C22 C -0.1915(4) 0.0742(5) 0.3294(4) 0.0862(14) Uani 1 1 d . . . . .
H22 H -0.263383 0.059910 0.378184 0.103 Uiso 1 1 calc R . . . .
C23 C -0.1004(3) 0.1139(3) 0.3590(4) 0.0619(9) Uani 1 1 d . . . . .
C24 C -0.0325(3) 0.1642(3) 0.5000(3) 0.0553(8) Uani 1 1 d . . . . .
C25 C -0.0742(3) 0.1738(3) 0.6127(3) 0.0573(9) Uani 1 1 d . . . . .
C30 C -0.0085(3) 0.2257(4) 0.6609(4) 0.0719(11) Uani 1 1 d . . . . .
H30 H 0.065693 0.253323 0.622349 0.086 Uiso 1 1 calc R . . . .
C29 C -0.0515(4) 0.2368(5) 0.7643(4) 0.0848(13) Uani 1 1 d . . . . .
H29 H -0.007015 0.274483 0.793646 0.102 Uiso 1 1 calc R . . . .
C28 C -0.1584(4) 0.1937(5) 0.8257(4) 0.0918(15) Uani 1 1 d . . . . .
H28 H -0.185567 0.199929 0.897038 0.110 Uiso 1 1 calc R . . . .
C27 C -0.2246(4) 0.1416(4) 0.7808(4) 0.0906(15) Uani 1 1 d . . . . .
H27 H -0.297123 0.110970 0.822271 0.109 Uiso 1 1 calc R . . . .
C26 C -0.1836(4) 0.1338(4) 0.6720(4) 0.0734(12) Uani 1 1 d . . . . .
H26 H -0.230649 0.101578 0.640101 0.088 Uiso 1 1 calc R . . . .
C1 C 0.4632(3) 0.3249(3) 0.5000(3) 0.0530(8) Uani 1 1 d . . . . .
C2 C 0.5464(3) 0.3494(3) 0.3948(3) 0.0553(9) Uani 1 1 d . . . . .
C3 C 0.6606(3) 0.3859(3) 0.3920(3) 0.0542(8) Uani 1 1 d . . . . .
C4 C 0.7498(3) 0.4113(4) 0.2943(4) 0.0677(10) Uani 1 1 d . . . . .
H4 H 0.736692 0.403382 0.227745 0.081 Uiso 1 1 calc R . . . .
C5 C 0.8551(4) 0.4474(4) 0.2973(4) 0.0768(11) Uani 1 1 d . . . . .
H5 H 0.914166 0.462415 0.233018 0.092 Uiso 1 1 calc R . . . .
C6 C 0.8757(4) 0.4622(4) 0.3953(4) 0.0712(11) Uani 1 1 d . . . . .
H6 H 0.948009 0.487875 0.395382 0.085 Uiso 1 1 calc R . . . .
C7 C 0.7908(3) 0.4393(3) 0.4909(4) 0.0653(10) Uani 1 1 d . . . . .
H7 H 0.804278 0.449893 0.556054 0.078 Uiso 1 1 calc R . . . .
C8 C 0.6834(3) 0.3997(3) 0.4892(3) 0.0520(8) Uani 1 1 d . . . . .
C9 C 0.4943(3) 0.3345(3) 0.5939(3) 0.0493(8) Uani 1 1 d . . . . .
C10 C 0.4238(3) 0.3105(3) 0.7098(3) 0.0534(8) Uani 1 1 d . . . . .
C15 C 0.3125(3) 0.2628(4) 0.7421(3) 0.0702(11) Uani 1 1 d . . . . .
H15 H 0.279250 0.247058 0.688855 0.084 Uiso 1 1 calc R . . . .
C14 C 0.2518(4) 0.2391(5) 0.8521(4) 0.0886(14) Uani 1 1 d . . . . .
H14 H 0.177871 0.206563 0.872879 0.106 Uiso 1 1 calc R . . . .
C13 C 0.2980(4) 0.2624(5) 0.9318(4) 0.0853(14) Uani 1 1 d . . . . .
H13 H 0.255539 0.246058 1.006004 0.102 Uiso 1 1 calc R . . . .
C12 C 0.4062(5) 0.3095(4) 0.9024(4) 0.0855(14) Uani 1 1 d . . . . .
H12 H 0.437377 0.326453 0.956192 0.103 Uiso 1 1 calc R . . . .
C11 C 0.4705(4) 0.3323(4) 0.7916(3) 0.0674(10) Uani 1 1 d . . . . .
H11 H 0.545289 0.362395 0.772519 0.081 Uiso 1 1 calc R . . . .
C31 C 0.2853(4) 0.4368(4) 0.2389(4) 0.0805(12) Uani 1 1 d . . . . .
H31A H 0.202090 0.445424 0.246078 0.097 Uiso 1 1 calc R . . . .
H31B H 0.312943 0.498350 0.259646 0.097 Uiso 1 1 calc R . . . .
C32 C 0.3352(4) 0.4597(5) 0.1183(4) 0.0916(14) Uani 1 1 d . . . . .
H32A H 0.317379 0.391322 0.101419 0.110 Uiso 1 1 calc R . . . .
H32B H 0.418549 0.462991 0.109205 0.110 Uiso 1 1 calc R . . . .
C33 C 0.2952(6) 0.5767(5) 0.0271(5) 0.1051(17) Uani 1 1 d . . . . .
H33A H 0.309094 0.645524 0.045221 0.126 Uiso 1 1 calc R . . . .
H33B H 0.340625 0.588098 -0.048774 0.126 Uiso 1 1 calc R . . . .
C34 C 0.1743(6) 0.5731(6) 0.0232(6) 0.122(2) Uani 1 1 d . . . . .
H34A H 0.152696 0.648561 -0.032211 0.183 Uiso 1 1 calc GR . . . .
H34B H 0.129001 0.560425 0.098510 0.183 Uiso 1 1 calc GR . . . .
H34C H 0.160896 0.508091 0.000800 0.183 Uiso 1 1 calc GR . . . .
C35 C 0.4032(4) 0.0971(4) 0.3765(4) 0.0898(14) Uani 1 1 d D . . . .
H35A H 0.463386 0.080904 0.422399 0.108 Uiso 0.5 1 calc R . P A 1
H35B H 0.347935 0.030967 0.411607 0.108 Uiso 0.5 1 calc R . P A 1
C36A C 0.4543(10) 0.1156(7) 0.2495(4) 0.100(3) Uani 0.5 1 d D U P B 1
H36A H 0.392677 0.141723 0.205025 0.120 Uiso 0.5 1 calc R . P B 1
H36B H 0.510384 0.180824 0.218841 0.120 Uiso 0.5 1 calc R . P B 1
C37A C 0.5131(8) 0.0044(7) 0.2295(8) 0.103(3) Uani 0.55 1 d D U P B 1
H37A H 0.457653 -0.061449 0.261048 0.123 Uiso 0.55 1 calc R . P B 1
H37B H 0.576002 -0.020901 0.272406 0.123 Uiso 0.55 1 calc R . P B 1
C38A C 0.5612(18) 0.0256(12) 0.1015(9) 0.093(5) Uani 0.45 1 d D U P B 1
H38A H 0.624021 0.082224 0.072445 0.139 Uiso 0.45 1 calc GR . P B 1
H38B H 0.501248 0.057450 0.056834 0.139 Uiso 0.45 1 calc GR . P B 1
H38C H 0.588167 -0.049841 0.095526 0.139 Uiso 0.45 1 calc GR . P B 1
C36 C 0.5014(9) 0.0498(12) 0.3050(7) 0.135(5) Uani 0.5 1 d D U P B 2
H36C H 0.576639 0.069263 0.312947 0.162 Uiso 0.5 1 calc R . P B 2
H36D H 0.495768 -0.037077 0.327133 0.162 Uiso 0.5 1 calc R . P B 2
C37 C 0.4786(10) 0.1196(9) 0.1811(7) 0.097(4) Uani 0.45 1 d D U P B 2
H37C H 0.485918 0.205742 0.161820 0.116 Uiso 0.45 1 calc R . P B 2
H37D H 0.399953 0.104128 0.178591 0.116 Uiso 0.45 1 calc R . P B 2
C38 C 0.5622(12) 0.0838(10) 0.0898(9) 0.099(4) Uani 0.55 1 d D U P B 2
H38D H 0.533445 0.113847 0.018337 0.148 Uiso 0.55 1 calc GR . P B 2
H38E H 0.568277 -0.002861 0.116996 0.148 Uiso 0.55 1 calc GR . P B 2
H38F H 0.636933 0.118104 0.077010 0.148 Uiso 0.55 1 calc GR . P B 2

loop_
_atom_site_aniso_label
_atom_site_aniso_U_11
_atom_site_aniso_U_22
_atom_site_aniso_U_33
_atom_site_aniso_U_23
_atom_site_aniso_U_13
_atom_site_aniso_U_12
Sn01 0.05096(19) 0.0893(2) 0.04777(18) -0.02793(15) -0.00494(12) -0.02042(14)
O3 0.0516(15) 0.0996(19) 0.0592(16) -0.0408(15) -0.0043(12) -0.0189(13)
O2 0.0559(17) 0.116(2) 0.0609(17) -0.0414(16) 0.0016(13) -0.0300(15)
O6 0.0449(14) 0.0830(17) 0.0683(17) -0.0326(14) -0.0084(12) -0.0122(12)
O4 0.0471(15) 0.107(2) 0.0573(15) -0.0391(15) -0.0041(12) -0.0222(14)
O1 0.0656(18) 0.117(2) 0.0522(15) -0.0397(15) -0.0030(13) -0.0301(16)
O5 0.0459(14) 0.0714(15) 0.0516(14) -0.0255(12) -0.0095(11) -0.0097(11)
C16 0.047(2) 0.059(2) 0.055(2) -0.0201(17) -0.0112(16) -0.0092(16)
C17 0.053(2) 0.064(2) 0.054(2) -0.0205(18) -0.0112(18) -0.0144(17)
C18 0.059(2) 0.058(2) 0.055(2) -0.0144(17) -0.0199(18) -0.0095(17)
C19 0.064(3) 0.092(3) 0.059(2) -0.026(2) -0.013(2) -0.018(2)
C20 0.079(3) 0.114(3) 0.064(3) -0.037(3) -0.020(2) -0.021(3)
C21 0.065(3) 0.144(4) 0.090(4) -0.050(3) -0.025(3) -0.027(3)
C22 0.054(3) 0.131(4) 0.086(3) -0.050(3) -0.014(2) -0.024(3)
C23 0.052(2) 0.071(2) 0.065(2) -0.025(2) -0.0145(19) -0.0058(18)
C24 0.046(2) 0.0569(19) 0.063(2) -0.0206(17) -0.0121(17) -0.0037(16)
C25 0.047(2) 0.062(2) 0.061(2) -0.0244(18) -0.0060(17) 0.0019(16)
C30 0.053(2) 0.097(3) 0.076(3) -0.045(2) -0.008(2) -0.005(2)
C29 0.070(3) 0.119(4) 0.089(3) -0.068(3) -0.008(2) -0.003(3)
C28 0.077(3) 0.120(4) 0.091(3) -0.065(3) 0.007(3) 0.003(3)
C27 0.065(3) 0.114(4) 0.097(4) -0.059(3) 0.021(3) -0.018(3)
C26 0.053(2) 0.090(3) 0.084(3) -0.045(3) 0.001(2) -0.012(2)
C1 0.0436(19) 0.066(2) 0.052(2) -0.0234(17) -0.0081(16) -0.0082(16)
C2 0.053(2) 0.071(2) 0.0451(19) -0.0236(17) -0.0075(16) -0.0117(17)
C3 0.045(2) 0.065(2) 0.051(2) -0.0217(17) -0.0041(16) -0.0071(16)
C4 0.057(2) 0.088(3) 0.055(2) -0.025(2) -0.0022(19) -0.017(2)
C5 0.056(2) 0.094(3) 0.068(3) -0.021(2) 0.002(2) -0.014(2)
C6 0.051(2) 0.091(3) 0.074(3) -0.032(2) -0.008(2) -0.017(2)
C7 0.056(2) 0.073(2) 0.069(3) -0.025(2) -0.015(2) -0.0099(19)
C8 0.049(2) 0.0548(19) 0.052(2) -0.0191(16) -0.0116(16) -0.0022(15)
C9 0.0457(19) 0.0547(18) 0.0468(19) -0.0176(16) -0.0087(15) -0.0050(15)
C10 0.058(2) 0.0547(19) 0.0450(19) -0.0173(16) -0.0057(16) -0.0055(16)
C15 0.059(2) 0.097(3) 0.055(2) -0.028(2) -0.0067(19) -0.016(2)
C14 0.064(3) 0.135(4) 0.063(3) -0.037(3) 0.004(2) -0.027(3)
C13 0.076(3) 0.127(4) 0.054(2) -0.039(3) 0.006(2) -0.021(3)
C12 0.094(4) 0.115(4) 0.057(3) -0.042(3) -0.002(2) -0.032(3)
C11 0.071(3) 0.086(3) 0.051(2) -0.033(2) -0.0003(19) -0.022(2)
C31 0.086(3) 0.086(3) 0.075(3) -0.035(2) -0.013(2) -0.018(2)
C32 0.085(3) 0.112(4) 0.084(3) -0.049(3) 0.000(3) -0.003(3)
C33 0.139(6) 0.094(3) 0.076(3) -0.028(3) -0.013(3) 0.004(3)
C34 0.123(6) 0.135(5) 0.099(5) -0.040(4) -0.012(4) 0.008(4)
C35 0.066(3) 0.122(4) 0.100(4) -0.068(3) 0.000(3) -0.011(3)
C36A 0.097(7) 0.114(7) 0.111(7) -0.079(6) 0.003(6) 0.003(5)
C37A 0.086(7) 0.132(8) 0.121(8) -0.083(8) -0.011(6) -0.011(6)
C38A 0.111(10) 0.100(10) 0.074(8) -0.049(7) 0.005(7) -0.009(9)
C36 0.137(9) 0.124(8) 0.134(9) -0.052(7) -0.005(7) 0.021(7)
C37 0.124(8) 0.078(6) 0.075(6) -0.027(5) -0.008(6) 0.043(5)
C38 0.102(8) 0.127(10) 0.098(8) -0.075(7) -0.024(6) 0.006(8)

loop_
_atom_type_symbol
_atom_type_description
_atom_type_scat_dispersion_real
_atom_type_scat_dispersion_imag
_atom_type_scat_source
C C 0.0033 0.0016 'International Tables Vol C Tables 4.2.6.8 and 6.1.1.4'
H H 0.0000 0.0000 'International Tables Vol C Tables 4.2.6.8 and 6.1.1.4'
O O 0.0106 0.0060 'International Tables Vol C Tables 4.2.6.8 and 6.1.1.4'
Sn Sn -0.6537 1.4246 'International Tables Vol C Tables 4.2.6.8 and 6.1.1.4'

loop_
_geom_angle_atom_site_label_1
_geom_angle_atom_site_label_2
_geom_angle_atom_site_label_3
_geom_angle
_geom_angle_site_symmetry_1
_geom_angle_site_symmetry_3
_geom_angle_publ_flag
O3 Sn01 O2 72.30(9) . . ?
O3 Sn01 O4 80.70(10) . . ?
O3 Sn01 O1 152.99(10) . . ?
O3 Sn01 C31 100.19(14) . . ?
O3 Sn01 C35 105.30(14) . . ?
O4 Sn01 O2 152.76(10) . . ?
O4 Sn01 O1 72.51(9) . . ?
O4 Sn01 C31 106.70(13) . . ?
O4 Sn01 C35 102.15(15) . . ?
O1 Sn01 O2 134.65(9) . . ?
C31 Sn01 O2 82.05(13) . . ?
C31 Sn01 O1 84.66(14) . . ?
C35 Sn01 O2 82.03(15) . . ?
C35 Sn01 O1 83.98(14) . . ?
C35 Sn01 C31 144.04(18) . . ?
C16 O3 Sn01 120.6(2) . . ?
C17 O2 Sn01 109.7(2) . . ?
C23 O6 C24 121.5(3) . . ?
C1 O4 Sn01 119.9(2) . . ?
C2 O1 Sn01 109.9(2) . . ?
C8 O5 C9 121.5(3) . . ?
O3 C16 C17 117.5(3) . . ?
O3 C16 C24 122.1(3) . . ?
C24 C16 C17 120.4(3) . . ?
O2 C17 C16 119.7(3) . . ?
O2 C17 C18 122.8(4) . . ?
C16 C17 C18 117.5(3) . . ?
C19 C18 C17 122.6(4) . . ?
C23 C18 C17 118.7(4) . . ?
C23 C18 C19 118.7(3) . . ?
C20 C19 C18 120.5(4) . . ?
C19 C20 C21 119.8(4) . . ?
C22 C21 C20 121.0(4) . . ?
C21 C22 C23 119.4(4) . . ?
O6 C23 C18 121.7(3) . . ?
O6 C23 C22 117.6(4) . . ?
C18 C23 C22 120.7(4) . . ?
O6 C24 C25 111.3(3) . . ?
C16 C24 O6 120.2(3) . . ?
C16 C24 C25 128.5(3) . . ?
C30 C25 C24 122.2(3) . . ?
C26 C25 C24 119.5(4) . . ?
C26 C25 C30 118.2(4) . . ?
C29 C30 C25 120.7(4) . . ?
C30 C29 C28 121.6(4) . . ?
C27 C28 C29 119.0(4) . . ?
C28 C27 C26 120.3(4) . . ?
C25 C26 C27 120.1(4) . . ?
O4 C1 C2 117.7(3) . . ?
O4 C1 C9 122.5(3) . . ?
C9 C1 C2 119.8(3) . . ?
O1 C2 C1 119.8(3) . . ?
O1 C2 C3 122.2(3) . . ?
C1 C2 C3 118.0(3) . . ?
C4 C3 C2 123.2(3) . . ?
C8 C3 C2 118.5(3) . . ?
C8 C3 C4 118.2(3) . . ?
C5 C4 C3 119.9(4) . . ?
C4 C5 C6 120.9(4) . . ?
C7 C6 C5 120.5(4) . . ?
C6 C7 C8 118.8(4) . . ?
O5 C8 C3 121.1(3) . . ?
O5 C8 C7 117.3(3) . . ?
C3 C8 C7 121.6(3) . . ?
O5 C9 C1 120.9(3) . . ?
O5 C9 C10 110.7(3) . . ?
C1 C9 C10 128.4(3) . . ?
C15 C10 C9 122.6(3) . . ?
C11 C10 C9 119.2(3) . . ?
C11 C10 C15 118.2(3) . . ?
C14 C15 C10 120.2(4) . . ?
C13 C14 C15 121.1(4) . . ?
C12 C13 C14 119.9(4) . . ?
C13 C12 C11 120.0(4) . . ?
C10 C11 C12 120.5(4) . . ?
C32 C31 Sn01 115.2(3) . . ?
C31 C32 C33 116.2(4) . . ?
C34 C33 C32 112.4(5) . . ?
C36A C35 Sn01 102.6(4) . . ?
C36 C35 Sn01 137.0(5) . . ?
C37A C36A C35 116.0(5) . . ?
C36A C37A C38A 114.6(8) . . ?
C37 C36 C35 101.4(5) . . ?
C36 C37 C38 112.7(7) . . ?

loop_
_geom_bond_atom_site_label_1
_geom_bond_atom_site_label_2
_geom_bond_distance
_geom_bond_site_symmetry_2
_geom_bond_publ_flag
Sn01 O3 2.071(3) . ?
Sn01 O2 2.446(3) . ?
Sn01 O4 2.080(2) . ?
Sn01 O1 2.418(3) . ?
Sn01 C31 2.135(4) . ?
Sn01 C35 2.089(5) . ?
O3 C16 1.337(4) . ?
O2 C17 1.248(5) . ?
O6 C23 1.359(5) . ?
O6 C24 1.378(4) . ?
O4 C1 1.326(4) . ?
O1 C2 1.253(4) . ?
O5 C8 1.360(4) . ?
O5 C9 1.365(4) . ?
C16 C17 1.444(5) . ?
C16 C24 1.363(5) . ?
C17 C18 1.446(5) . ?
C18 C19 1.398(5) . ?
C18 C23 1.378(5) . ?
C19 C20 1.362(5) . ?
C20 C21 1.372(7) . ?
C21 C22 1.368(7) . ?
C22 C23 1.380(5) . ?
C24 C25 1.465(5) . ?
C25 C30 1.387(5) . ?
C25 C26 1.377(5) . ?
C30 C29 1.365(6) . ?
C29 C28 1.365(6) . ?
C28 C27 1.361(6) . ?
C27 C26 1.409(6) . ?
C1 C2 1.434(5) . ?
C1 C9 1.365(5) . ?
C2 C3 1.439(5) . ?
C3 C4 1.407(5) . ?
C3 C8 1.388(5) . ?
C4 C5 1.360(6) . ?
C5 C6 1.394(6) . ?
C6 C7 1.363(6) . ?
C7 C8 1.395(5) . ?
C9 C10 1.471(5) . ?
C10 C15 1.394(5) . ?
C10 C11 1.384(5) . ?
C15 C14 1.368(6) . ?
C14 C13 1.366(7) . ?
C13 C12 1.359(6) . ?
C12 C11 1.394(6) . ?
C31 C32 1.454(6) . ?
C32 C33 1.547(7) . ?
C33 C34 1.443(8) . ?
C35 C36A 1.5409(10) . ?
C35 C36 1.5393(10) . ?
C36A C37A 1.5392(10) . ?
C37A C38A 1.5396(10) . ?
C36 C37 1.5392(10) . ?
C37 C38 1.5396(10) . ?
